data_2222182
loop_
_publ_author_name
'He, Qiu-Fen'
'Li, Dong-Sheng'
'Zhao, Jun'
'Ke, Xi-Jun'
'Li, Cai'

_publ_section_title
;
 Aquabis(2-amino-1,3-thiazole-4-acetato-\k^2^<i>O</i>,<i>N</i>^3^)nickel(II)
;
_journal_coeditor_code XU2518
_journal_issue 6
_journal_name_full 'Acta Crystallographica Section E'
_journal_page_first m666
_journal_paper_doi 10.1107/S1600536809017978
_journal_volume 65
_journal_year 2009
_chemical_formula_iupac '[Ni (C5 H5 N2 O2 S)2 (H2 O)]'
_chemical_formula_moiety 'C10 H12 N4 Ni O5 S2'
_chemical_formula_sum 'C10 H12 N4 Ni O5 S2'
_chemical_formula_weight 391.07
_chemical_name_systematic
;
Aquabis(2-amino-1,3-thiazole-4-acetato-\k^2^<i>O</i>,<i>N</i>^3^)nickel(II)
;
_space_group_IT_number 15
_symmetry_cell_setting monoclinic
_symmetry_space_group_name_Hall '-C 2yc'
_symmetry_space_group_name_H-M 'C 1 2/c 1'
_atom_sites_solution_hydrogens geom
_atom_sites_solution_primary direct
_atom_sites_solution_secondary difmap
_audit_creation_method SHELXL-97
_cell_angle_alpha 90.00
_cell_angle_beta 95.1190(10)
_cell_angle_gamma 90.00
_cell_formula_units_Z 4
_cell_length_a 12.0875(12)
_cell_length_b 9.1278(9)
_cell_length_c 12.7715(12)
_cell_measurement_reflns_used 2106
_cell_measurement_temperature 293(2)
_cell_measurement_theta_max 25.03
_cell_measurement_theta_min 2.80
_cell_volume 1403.5(2)
_computing_cell_refinement 'SAINT (Bruker, 1997)'
_computing_data_collection 'SMART (Bruker, 1997)'
_computing_data_reduction 'SAINT (Bruker, 1997)'
_computing_molecular_graphics 'SHELXTL (Sheldrick, 2008)'
_computing_publication_material 'SHELXTL (Sheldrick, 2008)'
_computing_structure_refinement 'SHELXTL (Sheldrick, 2008)'
_computing_structure_solution 'SHELXTL (Sheldrick, 2008)'
_diffrn_ambient_temperature 293(2)
_diffrn_measured_fraction_theta_full 0.999
_diffrn_measured_fraction_theta_max 0.999
_diffrn_measurement_device_type 'Bruker SMART CCD'
_diffrn_measurement_method CCD_Profile_fitting
_diffrn_radiation_monochromator graphite
_diffrn_radiation_source 'fine-focus sealed tube'
_diffrn_radiation_type MoK\a
_diffrn_radiation_wavelength 0.71073
_diffrn_reflns_av_R_equivalents 0.0137
_diffrn_reflns_av_sigmaI/netI 0.0159
_diffrn_reflns_limit_h_max 14
_diffrn_reflns_limit_h_min -14
_diffrn_reflns_limit_k_max 10
_diffrn_reflns_limit_k_min -5
_diffrn_reflns_limit_l_max 14
_diffrn_reflns_limit_l_min -15
_diffrn_reflns_number 3487
_diffrn_reflns_theta_full 25.03
_diffrn_reflns_theta_max 25.03
_diffrn_reflns_theta_min 2.80
_diffrn_standards_number 0
_exptl_absorpt_coefficient_mu 1.709
_exptl_absorpt_correction_T_max 0.9044
_exptl_absorpt_correction_T_min 0.8212
_exptl_absorpt_correction_type multi-scan
_exptl_absorpt_process_details '(SADABS; Sheldrick, 1996)'
_exptl_crystal_colour Green
_exptl_crystal_density_diffrn 1.851
_exptl_crystal_density_method 'not measured'
_exptl_crystal_description Prism
_exptl_crystal_F_000 800
_exptl_crystal_size_max 0.12
_exptl_crystal_size_mid 0.10
_exptl_crystal_size_min 0.06
_refine_diff_density_max 0.314
_refine_diff_density_min -0.288
_refine_ls_extinction_method none
_refine_ls_goodness_of_fit_ref 1.007
_refine_ls_hydrogen_treatment constr
_refine_ls_matrix_type full
_refine_ls_number_parameters 102
_refine_ls_number_reflns 1231
_refine_ls_number_restraints 0
_refine_ls_restrained_S_all 1.007
_refine_ls_R_factor_all 0.0277
_refine_ls_R_factor_gt 0.0244
_refine_ls_shift/su_max 0.000
_refine_ls_shift/su_mean 0.000
_refine_ls_structure_factor_coef Fsqd
_refine_ls_weighting_details 'calc w=1/[\s^2^(Fo^2^)+(0.034P)^2^+2.301P] where P=(Fo^2^+2Fc^2^)/3'
_refine_ls_weighting_scheme calc
_refine_ls_wR_factor_gt 0.0627
_refine_ls_wR_factor_ref 0.0651
_reflns_number_gt 1119
_reflns_number_total 1231
_reflns_threshold_expression I>2\s(I)
_cod_data_source_file xu2518.cif
_cod_data_source_block I
_cod_depositor_comments
;
The following automatic conversions were performed:
'_symmetry_cell_setting' value 'Monoclinic' changed to 'monoclinic'
according to '/home/saulius/struct/CIF-dictionaries/cif_core.dic'
dictionary named 'cif_core.dic' version 2.4.1 from
2010-06-29.

'_exptl_absorpt_correction_type' value 'Multi-scan' changed
to 'multi-scan' according to
'/home/saulius/struct/CIF-dictionaries/cif_core.dic' dictionary named
'cif_core.dic' version 2.4.1 from 2010-06-29.

Automatic conversion script
Id: cif_fix_enum 1527 2010-12-29 10:47:43Z saulius 

The following automatic conversions were performed:

'_symmetry_cell_setting' value 'Monoclinic' changed to 'monoclinic'
according to /home/saulius/struct/CIF-dictionaries/cif_core.dic
dictionary named 'cif_core.dic' version 2.4.1 from
2010-06-29.

'_exptl_absorpt_correction_type' value 'Multi-scan'
changed to 'multi-scan' according to
/home/saulius/struct/CIF-dictionaries/cif_core.dic dictionary named
'cif_core.dic' version 2.4.1 from 2010-06-29.

Automatic conversion script
Id: cif_fix_values 1715 2011-07-08 13:25:40Z adriana 
;
_cod_original_sg_symbol_H-M 'C 2/c'
_cod_database_code 2222182
_cod_database_fobs_code 2222182

loop_
_symmetry_equiv_pos_as_xyz
'x, y, z'
'-x, y, -z+1/2'
'x+1/2, y+1/2, z'
'-x+1/2, y+1/2, -z+1/2'
'-x, -y, -z'
'x, -y, z-1/2'
'-x+1/2, -y+1/2, -z'
'x+1/2, -y+1/2, z-1/2'

loop_
_atom_site_type_symbol
_atom_site_label
_atom_site_fract_x
_atom_site_fract_y
_atom_site_fract_z
_atom_site_U_iso_or_equiv
_atom_site_adp_type
_atom_site_calc_flag
_atom_site_refinement_flags
_atom_site_occupancy
_atom_site_disorder_assembly
_atom_site_disorder_group
Ni Ni1 0.0000 0.69428(4) 0.2500 0.02321(14) Uani d S 1 . .
N N1 0.10680(18) 0.7919(2) 0.49121(17) 0.0423(6) Uani d . 1 . .
H H1A 0.1428 0.7976 0.4363 0.051 Uiso calc R 1 . .
H H1B 0.1341 0.8297 0.5496 0.051 Uiso calc R 1 . .
N N2 -0.04038(14) 0.6630(2) 0.40062(14) 0.0264(4) Uani d . 1 . .
O O1 -0.16405(12) 0.68137(17) 0.20264(12) 0.0314(4) Uani d . 1 . .
O O2 -0.33123(12) 0.5835(2) 0.19153(12) 0.0369(4) Uani d . 1 . .
O O3 0.0000 0.9133(2) 0.2500 0.0401(6) Uani d S 1 . .
H H3 0.0570 0.9433 0.2270 0.060 Uiso calc R 1 . .
C C1 -0.23701(16) 0.5998(2) 0.23761(16) 0.0254(5) Uani d . 1 . .
C C2 -0.20703(19) 0.5149(3) 0.33761(18) 0.0336(5) Uani d . 1 . .
H H2A -0.2751 0.4820 0.3650 0.040 Uiso calc R 1 . .
H H2B -0.1657 0.4283 0.3204 0.040 Uiso calc R 1 . .
C C3 0.00918(19) 0.7248(3) 0.48595(17) 0.0295(5) Uani d . 1 . .
C C4 -0.14006(17) 0.5971(2) 0.42235(17) 0.0280(5) Uani d . 1 . .
C C5 -0.16604(19) 0.6117(3) 0.52138(18) 0.0364(6) Uani d . 1 . .
H H5 -0.2299 0.5739 0.5468 0.044 Uiso calc R 1 . .
S S1 -0.06560(5) 0.71004(8) 0.59589(5) 0.03934(19) Uani d . 1 . .

loop_
_atom_site_aniso_label
_atom_site_aniso_U_11
_atom_site_aniso_U_22
_atom_site_aniso_U_33
_atom_site_aniso_U_12
_atom_site_aniso_U_13
_atom_site_aniso_U_23
Ni1 0.0186(2) 0.0286(2) 0.0224(2) 0.000 0.00139(15) 0.000
N1 0.0395(12) 0.0586(15) 0.0285(11) -0.0167(11) 0.0017(9) -0.0117(10)
N2 0.0241(9) 0.0319(10) 0.0229(9) -0.0007(8) 0.0009(7) -0.0001(8)
O1 0.0225(8) 0.0422(9) 0.0291(9) -0.0047(7) 0.0005(6) 0.0090(7)
O2 0.0217(8) 0.0551(11) 0.0327(9) -0.0077(7) -0.0033(6) 0.0127(8)
O3 0.0262(12) 0.0300(12) 0.0666(17) 0.000 0.0190(12) 0.000
C1 0.0217(11) 0.0292(11) 0.0252(11) 0.0004(9) 0.0016(9) -0.0006(9)
C2 0.0290(11) 0.0352(13) 0.0354(13) -0.0065(10) -0.0038(10) 0.0099(11)
C3 0.0294(12) 0.0343(13) 0.0246(12) 0.0031(10) 0.0014(9) -0.0006(10)
C4 0.0239(10) 0.0314(12) 0.0281(12) 0.0023(9) -0.0004(9) 0.0071(10)
C5 0.0278(12) 0.0504(15) 0.0311(13) 0.0004(11) 0.0039(10) 0.0096(12)
S1 0.0384(4) 0.0570(4) 0.0230(3) 0.0039(3) 0.0044(3) -0.0030(3)

loop_
_atom_type_symbol
_atom_type_description
_atom_type_scat_dispersion_real
_atom_type_scat_dispersion_imag
_atom_type_scat_source
C C 0.0033 0.0016 'International Tables Vol C Tables 4.2.6.8 and 6.1.1.4'
H H 0.0000 0.0000 'International Tables Vol C Tables 4.2.6.8 and 6.1.1.4'
N N 0.0061 0.0033 'International Tables Vol C Tables 4.2.6.8 and 6.1.1.4'
O O 0.0106 0.0060 'International Tables Vol C Tables 4.2.6.8 and 6.1.1.4'
S S 0.1246 0.1234 'International Tables Vol C Tables 4.2.6.8 and 6.1.1.4'
Ni Ni 0.3393 1.1124 'International Tables Vol C Tables 4.2.6.8 and 6.1.1.4'

loop_
_geom_angle_atom_site_label_1
_geom_angle_atom_site_label_2
_geom_angle_atom_site_label_3
_geom_angle_site_symmetry_1
_geom_angle_site_symmetry_3
_geom_angle
_geom_angle_publ_flag
O3 Ni1 O1 . . 93.34(5) ?
O3 Ni1 O1 . 2 93.34(5) ?
O1 Ni1 O1 . 2 173.33(9) ?
O3 Ni1 N2 . . 98.02(5) ?
O1 Ni1 N2 . . 87.90(7) ?
O1 Ni1 N2 2 . 91.17(7) ?
O3 Ni1 N2 . 2 98.02(5) ?
O1 Ni1 N2 . 2 91.17(7) ?
O1 Ni1 N2 2 2 87.90(7) ?
N2 Ni1 N2 . 2 163.96(11) ?
C3 N1 H1A . . 120.0 ?
C3 N1 H1B . . 120.0 ?
H1A N1 H1B . . 120.0 ?
C3 N2 C4 . . 110.83(19) ?
C3 N2 Ni1 . . 125.93(16) ?
C4 N2 Ni1 . . 121.96(14) ?
C1 O1 Ni1 . . 128.58(14) ?
Ni1 O3 H3 . . 109.5 ?
O2 C1 O1 . . 122.8(2) ?
O2 C1 C2 . . 118.64(19) ?
O1 C1 C2 . . 118.57(18) ?
C4 C2 C1 . . 115.36(19) ?
C4 C2 H2A . . 108.4 ?
C1 C2 H2A . . 108.4 ?
C4 C2 H2B . . 108.4 ?
C1 C2 H2B . . 108.4 ?
H2A C2 H2B . . 107.5 ?
N2 C3 N1 . . 125.1(2) ?
N2 C3 S1 . . 113.70(17) ?
N1 C3 S1 . . 121.23(17) ?
C5 C4 N2 . . 115.1(2) ?
C5 C4 C2 . . 125.3(2) ?
N2 C4 C2 . . 119.58(19) ?
C4 C5 S1 . . 111.14(18) ?
C4 C5 H5 . . 124.4 ?
S1 C5 H5 . . 124.4 ?
C5 S1 C3 . . 89.19(11) ?

loop_
_geom_bond_atom_site_label_1
_geom_bond_atom_site_label_2
_geom_bond_site_symmetry_2
_geom_bond_distance
_geom_bond_publ_flag
Ni1 O1 . 2.0243(15) y
Ni1 O1 2 2.0243(15) ?
Ni1 O3 . 1.999(2) y
Ni1 N2 . 2.0465(18) y
Ni1 N2 2 2.0465(18) ?
N1 C3 . 1.326(3) ?
N1 H1A . 0.8600 ?
N1 H1B . 0.8600 ?
N2 C3 . 1.322(3) ?
N2 C4 . 1.397(3) ?
O1 C1 . 1.266(3) ?
O2 C1 . 1.243(3) ?
O3 H3 . 0.8200 ?
C1 C2 . 1.510(3) ?
C2 C4 . 1.494(3) ?
C2 H2A . 0.9700 ?
C2 H2B . 0.9700 ?
C3 S1 . 1.742(2) ?
C4 C5 . 1.337(3) ?
C5 S1 . 1.726(3) ?
C5 H5 . 0.9300 ?

loop_
_geom_hbond_atom_site_label_D
_geom_hbond_atom_site_label_H
_geom_hbond_atom_site_label_A
_geom_hbond_site_symmetry_A
_geom_hbond_distance_DH
_geom_hbond_distance_HA
_geom_hbond_distance_DA
_geom_hbond_angle_DHA
N1 H1A O1 2 0.86 2.10 2.816(3) 140.1
N1 H1B O2 8_566 0.86 1.99 2.839(3) 169.6
O3 H3 O2 3 0.82 1.94 2.7211(19) 158

loop_
_geom_torsion_atom_site_label_1
_geom_torsion_atom_site_label_2
_geom_torsion_atom_site_label_3
_geom_torsion_atom_site_label_4
_geom_torsion_site_symmetry_1
_geom_torsion_site_symmetry_2
_geom_torsion_site_symmetry_3
_geom_torsion_site_symmetry_4
_geom_torsion
_geom_torsion_publ_flag
O3 Ni1 N2 C3 . . . . -50.65(19) ?
O1 Ni1 N2 C3 . . . . -143.73(19) ?
O1 Ni1 N2 C3 2 . . . 42.88(19) ?
N2 Ni1 N2 C3 2 . . . 129.35(19) ?
O3 Ni1 N2 C4 . . . . 115.15(16) ?
O1 Ni1 N2 C4 . . . . 22.08(17) ?
O1 Ni1 N2 C4 2 . . . -151.32(17) ?
N2 Ni1 N2 C4 2 . . . -64.85(16) ?
O3 Ni1 O1 C1 . . . . -135.01(18) ?
N2 Ni1 O1 C1 . . . . -37.09(19) ?
N2 Ni1 O1 C1 2 . . . 126.88(19) ?
Ni1 O1 C1 O2 . . . . -167.76(16) ?
Ni1 O1 C1 C2 . . . . 10.2(3) ?
O2 C1 C2 C4 . . . . -140.5(2) ?
O1 C1 C2 C4 . . . . 41.5(3) ?
C4 N2 C3 N1 . . . . 177.7(2) ?
Ni1 N2 C3 N1 . . . . -15.1(3) ?
C4 N2 C3 S1 . . . . -1.8(2) ?
Ni1 N2 C3 S1 . . . . 165.31(11) ?
C3 N2 C4 C5 . . . . 1.4(3) ?
Ni1 N2 C4 C5 . . . . -166.37(17) ?
C3 N2 C4 C2 . . . . -177.3(2) ?
Ni1 N2 C4 C2 . . . . 15.0(3) ?
C1 C2 C4 C5 . . . . 126.8(3) ?
C1 C2 C4 N2 . . . . -54.7(3) ?
N2 C4 C5 S1 . . . . -0.3(3) ?
C2 C4 C5 S1 . . . . 178.27(18) ?
C4 C5 S1 C3 . . . . -0.6(2) ?
N2 C3 S1 C5 . . . . 1.44(19) ?
N1 C3 S1 C5 . . . . -178.2(2) ?
